data_4308726
loop_
_publ_author_name
'Chuan-De Wu'
'Wenbin Lin'

_publ_section_title
;
Self-Assembly of Homochiral Porous Solids Based on 1D Cadmium(II)
Coordination Polymers
;
_journal_name_full 'Inorganic Chemistry'
_journal_page_first 1178
_journal_page_last 1180
_journal_paper_doi 10.1021/ic048671b
_journal_volume 44
_journal_year 2005
_chemical_formula_sum 'C50 H63 Cd Cl2 N6 O15.5'
_chemical_formula_weight 1179.36
_chemical_name_systematic
;
 ?
;
_space_group_IT_number 4
_symmetry_cell_setting monoclinic
_symmetry_space_group_name_Hall 'P 2yb'
_symmetry_space_group_name_H-M 'P 1 21 1'
_atom_sites_solution_hydrogens geom
_atom_sites_solution_primary direct
_atom_sites_solution_secondary difmap
_audit_creation_method SHELXL-97
_cell_angle_alpha 90.00
_cell_angle_beta 105.06(6)
_cell_angle_gamma 90.00
_cell_formula_units_Z 2
_cell_length_a 10.377(5)
_cell_length_b 18.774(9)
_cell_length_c 16.048(7)
_cell_measurement_temperature 173(2)
_cell_measurement_theta_max 23.30
_cell_measurement_theta_min 2.17
_cell_volume 3019(3)
_computing_cell_refinement 'Siemens SMART & SAINT'
_computing_data_collection 'Siemens SMART'
_computing_data_reduction 'Siemens XPREP'
_computing_structure_refinement 'Siemens SHELXTL'
_computing_structure_solution 'Siemens SHELXTL'
_diffrn_ambient_temperature 173(2)
_diffrn_measured_fraction_theta_full 0.993
_diffrn_measured_fraction_theta_max 0.993
_diffrn_radiation_monochromator graphite
_diffrn_radiation_source 'fine-focus sealed tube'
_diffrn_radiation_type MoK\a
_diffrn_radiation_wavelength 0.71073
_diffrn_reflns_av_R_equivalents 0.0441
_diffrn_reflns_av_sigmaI/netI 0.0566
_diffrn_reflns_limit_h_max 11
_diffrn_reflns_limit_h_min -11
_diffrn_reflns_limit_k_max 20
_diffrn_reflns_limit_k_min -20
_diffrn_reflns_limit_l_max 17
_diffrn_reflns_limit_l_min -17
_diffrn_reflns_number 21634
_diffrn_reflns_theta_full 23.30
_diffrn_reflns_theta_max 23.30
_diffrn_reflns_theta_min 2.17
_diffrn_standards_decay_% 0
_diffrn_standards_interval_count 0
_diffrn_standards_interval_time .
_diffrn_standards_number 0
_exptl_absorpt_coefficient_mu 0.515
_exptl_absorpt_correction_T_max 1.0000
_exptl_absorpt_correction_T_min 0.7605
_exptl_absorpt_correction_type empirical
_exptl_absorpt_process_details 'SADABS (Sheldrick, 1996)'
_exptl_crystal_colour Colorless
_exptl_crystal_density_diffrn 1.297
_exptl_crystal_density_method 'not measured'
_exptl_crystal_description Bloc
_exptl_crystal_F_000 1222
_exptl_crystal_size_max 0.80
_exptl_crystal_size_mid 0.40
_exptl_crystal_size_min 0.40
_refine_diff_density_max 0.782
_refine_diff_density_min -0.670
_refine_diff_density_rms 0.126
_refine_ls_abs_structure_details 'Flack H D (1983), Acta Cryst. A39, 876-881'
_refine_ls_abs_structure_Flack 0.04(5)
_refine_ls_extinction_coef 0.0009(14)
_refine_ls_extinction_expression Fc^*^=kFc[1+0.001xFc^2^\l^3^/sin(2\q)]^-1/4^
_refine_ls_extinction_method SHELXL
_refine_ls_goodness_of_fit_ref 1.058
_refine_ls_hydrogen_treatment mixed
_refine_ls_matrix_type full
_refine_ls_number_parameters 591
_refine_ls_number_reflns 8561
_refine_ls_number_restraints 23
_refine_ls_restrained_S_all 1.067
_refine_ls_R_factor_gt 0.0908
_refine_ls_shift/su_max 0.000
_refine_ls_shift/su_mean 0.000
_refine_ls_structure_factor_coef Fsqd
_refine_ls_weighting_details 'calc w=1/[\s^2^(Fo^2^)+(0.1759P)^2^+1.1728P] where P=(Fo^2^+2Fc^2^)/3'
_refine_ls_weighting_scheme calc
_refine_ls_wR_factor_gt 0.2316
_refine_ls_wR_factor_ref 0.2606
_reflns_number_gt 6210
_reflns_number_total 8561
_reflns_threshold_expression >2sigma(I)
_cod_data_source_file ic048671bsi20050124_122126_1.cif
_cod_data_source_block Compound1
_cod_depositor_comments
;
The following automatic conversions were performed:
'_symmetry_cell_setting' value 'Monoclinic' changed to 'monoclinic'
according to '/home/saulius/struct/CIF-dictionaries/cif_core.dic'
dictionary named 'cif_core.dic' version 2.4.1 from 2010-06-29.

Automatic conversion script
Id: cif_fix_enum 1527 2010-12-29 10:47:43Z saulius 
;
_cod_original_cell_volume 3019(2)
_cod_original_formula_sum 'C50 H63 Cd Cl2 N6 O15.50'
_cod_database_code 4308726
_refine_ls_r_factor_ref 0.1190

loop_
_symmetry_equiv_pos_as_xyz
'x, y, z'
'-x, y+1/2, -z'

loop_
_atom_site_label
_atom_site_type_symbol
_atom_site_fract_x
_atom_site_fract_y
_atom_site_fract_z
_atom_site_U_iso_or_equiv
_atom_site_adp_type
_atom_site_occupancy
_atom_site_symmetry_multiplicity
_atom_site_calc_flag
_atom_site_refinement_flags
_atom_site_disorder_assembly
_atom_site_disorder_group
Cd1 Cd -1.84623(7) -0.68606(6) 0.57934(5) 0.0827(4) Uani 1 1 d . . .
O1 O -1.6438(9) -1.0990(5) 0.9028(8) 0.103(3) Uani 1 1 d . . .
O2 O -1.4877(11) -1.2757(5) 0.8769(9) 0.114(3) Uani 1 1 d . . .
O3 O -1.9749(14) -0.5967(7) 0.5016(8) 0.118(4) Uani 1 1 d . . .
O4 O -1.6899(10) -0.6582(6) 0.5053(6) 0.110(3) Uani 1 1 d . . .
O5 O -1.9606(15) -0.7611(9) 0.4767(10) 0.142(6) Uani 1 1 d . . .
O6 O -2.0163(9) -0.7094(8) 0.6428(9) 0.146(6) Uani 1 1 d . . .
N1 N -1.7171(9) -0.7768(5) 0.6567(6) 0.063(2) Uani 1 1 d . . .
N2 N -1.7722(10) -1.6006(4) 0.6813(6) 0.101(4) Uani 1 1 d G . .
N3 N -2.1419(16) -0.5512(13) 0.3880(12) 0.145(8) Uani 1 1 d . . .
N4 N -1.654(2) -0.6094(14) 0.3874(14) 0.194(9) Uani 1 1 d D . .
N5 N -2.014(3) -0.8597(15) 0.395(2) 0.236(16) Uani 1 1 d . . .
N6 N -2.228(4) -0.656(2) 0.599(2) 0.261(14) Uiso 1 1 d D . .
C1 C -1.6114(14) -0.8038(8) 0.6339(9) 0.092(4) Uani 1 1 d . . .
H1A H -1.5901 -0.7853 0.5840 0.111 Uiso 1 1 calc R . .
C2 C -1.5337(12) -0.8563(6) 0.6791(9) 0.082(3) Uani 1 1 d . . .
H2A H -1.4617 -0.8743 0.6589 0.099 Uiso 1 1 calc R . .
C3 C -1.5571(10) -0.8846(5) 0.7549(7) 0.052(2) Uani 1 1 d . . .
C4 C -1.6658(13) -0.8561(7) 0.7739(7) 0.072(3) Uani 1 1 d . . .
H4A H -1.6890 -0.8726 0.8241 0.086 Uiso 1 1 calc R . .
C5 C -1.7454(12) -0.8041(7) 0.7245(8) 0.074(3) Uani 1 1 d . . .
H5A H -1.8225 -0.7880 0.7404 0.089 Uiso 1 1 calc R . .
C6 C -1.4762(9) -0.9389(5) 0.8035(6) 0.060(2) Uani 1 1 d . . .
H6A H -1.3878 -0.9438 0.7976 0.072 Uiso 1 1 calc R . .
C7 C -1.5152(10) -0.9832(5) 0.8566(7) 0.061(2) Uani 1 1 d . . .
H7A H -1.6039 -0.9768 0.8612 0.073 Uiso 1 1 calc R . .
C8 C -1.4386(11) -1.0416(5) 0.9096(7) 0.062(3) Uani 1 1 d . . .
C9 C -1.3015(11) -1.0439(5) 0.9299(7) 0.066(3) Uani 1 1 d . . .
H9A H -1.2544 -1.0070 0.9101 0.079 Uiso 1 1 calc R . .
C10 C -1.2292(10) -1.0997(7) 0.9793(8) 0.081(3) Uani 1 1 d . . .
C11 C -1.0844(13) -1.1012(9) 1.0053(12) 0.111(5) Uani 1 1 d . . .
H11A H -1.0363 -1.0637 0.9872 0.134 Uiso 1 1 calc R . .
C12 C -1.0173(15) -1.1530(11) 1.0532(13) 0.132(7) Uani 1 1 d . . .
H12A H -0.9226 -1.1514 1.0695 0.158 Uiso 1 1 calc R . .
C13 C -1.0855(15) -1.2130(8) 1.0818(10) 0.107(5) Uani 1 1 d . . .
H13A H -1.0379 -1.2510 1.1152 0.128 Uiso 1 1 calc R . .
C14 C -1.2258(13) -1.2108(7) 1.0567(8) 0.092(4) Uani 1 1 d . . .
H14A H -1.2733 -1.2486 1.0748 0.111 Uiso 1 1 calc R . .
C15 C -1.2987(11) -1.1569(6) 1.0073(7) 0.071(3) Uani 1 1 d . . .
C16 C -1.4416(11) -1.1556(6) 0.9818(7) 0.071(3) Uani 1 1 d . . .
C17 C -1.5064(11) -1.0986(6) 0.9354(9) 0.067(3) Uani 1 1 d . . .
C18 C -1.718(2) -1.0672(19) 0.9593(17) 0.220(17) Uani 1 1 d . . .
H18A H -1.8139 -1.0700 0.9316 0.330 Uiso 1 1 calc R . .
H18B H -1.6919 -1.0171 0.9699 0.330 Uiso 1 1 calc R . .
H18C H -1.6980 -1.0930 1.0142 0.330 Uiso 1 1 calc R . .
C19 C -1.562(3) -1.2486(11) 0.7944(13) 0.147(9) Uani 1 1 d . . .
H19A H -1.5103 -1.2547 0.7520 0.221 Uiso 1 1 calc R . .
H19B H -1.5812 -1.1979 0.7998 0.221 Uiso 1 1 calc R . .
H19C H -1.6467 -1.2748 0.7753 0.221 Uiso 1 1 calc R . .
C20 C -1.5204(12) -1.2175(6) 1.0033(9) 0.078(3) Uani 1 1 d . . .
C21 C -1.5757(12) -1.2177(7) 1.0736(9) 0.084(4) Uani 1 1 d . . .
C22 C -1.5468(13) -1.1629(7) 1.1366(10) 0.095(4) Uani 1 1 d . . .
H22A H -1.4847 -1.1270 1.1318 0.114 Uiso 1 1 calc R . .
C23 C -1.6064(16) -1.1596(9) 1.2058(10) 0.117(6) Uani 1 1 d . . .
H23A H -1.5925 -1.1214 1.2460 0.141 Uiso 1 1 calc R . .
C24 C -1.6930(18) -1.2217(15) 1.2097(13) 0.142(9) Uani 1 1 d . . .
H24A H -1.7312 -1.2251 1.2573 0.170 Uiso 1 1 calc R . .
C25 C -1.7189(18) -1.2704(12) 1.1532(16) 0.154(10) Uani 1 1 d . . .
H25A H -1.7807 -1.3066 1.1579 0.185 Uiso 1 1 calc R . .
C26 C -1.6602(13) -1.2730(7) 1.0844(10) 0.091(4) Uani 1 1 d . . .
C27 C -1.6850(15) -1.3274(8) 1.0296(15) 0.120(7) Uani 1 1 d . . .
H27A H -1.7418 -1.3642 1.0396 0.144 Uiso 1 1 calc R . .
C28 C -1.6284(15) -1.3342(7) 0.9525(13) 0.112(6) Uani 1 1 d D . .
C29 C -1.5459(14) -1.2720(8) 0.9476(11) 0.094(5) Uani 1 1 d . . .
C30 C -1.6504(17) -1.3916(7) 0.8964(14) 0.190(15) Uani 1 1 d D . .
H30A H -1.5876 -1.3842 0.8635 0.228 Uiso 1 1 calc R . .
C31 C -1.707(3) -1.4474(9) 0.8657(14) 0.59(6) Uani 1 1 d D . .
H31A H -1.7742 -1.4610 0.8933 0.712 Uiso 1 1 calc R . .
C32 C -1.6712(11) -1.5533(5) 0.6768(6) 0.096(4) Uani 1 1 d G . .
H32A H -1.6274 -1.5576 0.6320 0.115 Uiso 1 1 calc R . .
C33 C -1.6345(13) -1.4995(5) 0.7380(8) 0.141(9) Uani 1 1 d G . .
H33A H -1.5655 -1.4672 0.7349 0.170 Uiso 1 1 calc R . .
C34 C -1.6987(17) -1.4932(6) 0.8036(7) 0.196(18) Uani 1 1 d GD . .
C35 C -1.7996(16) -1.5405(8) 0.8081(6) 0.23(2) Uani 1 1 d GD . .
H35A H -1.8435 -1.5362 0.8529 0.272 Uiso 1 1 calc R . .
C36 C -1.8364(12) -1.5943(7) 0.7469(8) 0.133(7) Uani 1 1 d G . .
H36A H -1.9054 -1.6266 0.7500 0.159 Uiso 1 1 calc R . .
C37 C -2.052(2) -0.6025(10) 0.4352(13) 0.132(6) Uani 1 1 d . . .
H37A H -2.0543 -0.6480 0.4087 0.158 Uiso 1 1 calc R . .
C38 C -2.139(4) -0.473(2) 0.413(3) 0.34(3) Uani 1 1 d . . .
H38A H -2.2110 -0.4476 0.3729 0.505 Uiso 1 1 calc R . .
H38B H -2.0527 -0.4524 0.4116 0.505 Uiso 1 1 calc R . .
H38C H -2.1501 -0.4690 0.4719 0.505 Uiso 1 1 calc R . .
C39 C -2.225(2) -0.5634(13) 0.3104(14) 0.162(9) Uani 1 1 d . . .
H39A H -2.2832 -0.5221 0.2927 0.242 Uiso 1 1 calc R . .
H39B H -2.2794 -0.6055 0.3133 0.242 Uiso 1 1 calc R . .
H39C H -2.1730 -0.5716 0.2682 0.242 Uiso 1 1 calc R . .
C40 C -1.695(3) -0.631(3) 0.4503(19) 0.33(3) Uani 1 1 d D . .
H40A H -1.7797 -0.6080 0.4403 0.399 Uiso 1 1 calc R . .
C41 C -1.656(7) -0.555(4) 0.324(5) 0.73(8) Uani 1 1 d D . .
H41A H -1.6694 -0.5777 0.2668 1.096 Uiso 1 1 calc R . .
H41B H -1.5709 -0.5296 0.3381 1.096 Uiso 1 1 calc R . .
H41C H -1.7290 -0.5221 0.3226 1.096 Uiso 1 1 calc R . .
C42 C -1.581(15) -0.662(5) 0.361(8) 0.78(14) Uiso 1 1 d D . .
H42A H -1.5406 -0.6424 0.3171 1.164 Uiso 1 1 calc R . .
H42B H -1.6402 -0.7013 0.3367 1.164 Uiso 1 1 calc R . .
H42C H -1.5111 -0.6784 0.4105 1.164 Uiso 1 1 calc R . .
C43 C -1.930(3) -0.8145(13) 0.4479(19) 0.172(12) Uani 1 1 d . . .
H43A H -1.8376 -0.8265 0.4634 0.207 Uiso 1 1 calc R . .
C44 C -2.142(5) -0.843(3) 0.360(3) 0.33(3) Uani 1 1 d . . .
H44A H -2.1700 -0.8064 0.3951 0.498 Uiso 1 1 calc R . .
H44B H -2.1974 -0.8856 0.3579 0.498 Uiso 1 1 calc R . .
H44C H -2.1526 -0.8249 0.3013 0.498 Uiso 1 1 calc R . .
C45 C -1.953(5) -0.919(3) 0.353(3) 0.32(3) Uani 1 1 d . . .
H45A H -2.0237 -0.9481 0.3174 0.473 Uiso 1 1 calc R . .
H45B H -1.8952 -0.9483 0.3982 0.473 Uiso 1 1 calc R . .
H45C H -1.8993 -0.8978 0.3172 0.473 Uiso 1 1 calc R . .
C46 C -2.131(5) -0.706(2) 0.610(3) 0.278(17) Uiso 1 1 d D . .
H46A H -2.1658 -0.7508 0.5860 0.333 Uiso 1 1 calc R . .
C47 C -2.198(5) -0.594(2) 0.641(3) 0.290(19) Uiso 1 1 d D . .
H47A H -2.2713 -0.5600 0.6216 0.436 Uiso 1 1 calc R . .
H47B H -2.1164 -0.5740 0.6295 0.436 Uiso 1 1 calc R . .
H47C H -2.1823 -0.6021 0.7032 0.436 Uiso 1 1 calc R . .
C48 C -2.341(7) -0.680(5) 0.547(5) 0.53(5) Uiso 1 1 d D . .
H48A H -2.4129 -0.6455 0.5444 0.797 Uiso 1 1 calc R . .
H48B H -2.3647 -0.7254 0.5700 0.797 Uiso 1 1 calc R . .
H48C H -2.3296 -0.6877 0.4892 0.797 Uiso 1 1 calc R . .
Cl1 Cl -2.0397(5) -0.9327(3) 0.7958(7) 0.215(5) Uani 1 1 d . . .
O7 O -1.986(2) -0.8672(13) 0.8025(13) 0.199(7) Uiso 1 1 d . . .
O8 O -2.011(3) -0.9524(19) 0.691(2) 0.204(10) Uiso 0.50 1 d P . .
O9 O -2.034(4) -0.929(2) 0.910(2) 0.191(13) Uiso 0.50 1 d P . .
O10 O -2.151(2) -0.9354(12) 0.7831(13) 0.200(7) Uiso 1 1 d . . .
O11 O -1.951(5) -0.973(3) 0.809(3) 0.33(2) Uiso 1 1 d . . .
Cl2 Cl -1.8263(15) -0.9207(9) 1.0772(9) 0.377(7) Uiso 1 1 d D . .
O12 O -1.9789(18) -0.9266(17) 1.0441(17) 0.360(15) Uiso 1 1 d D . .
O13 O -1.813(3) -0.8498(13) 1.135(2) 0.546(18) Uiso 1 1 d D . .
O14 O -1.769(3) -0.9774(13) 1.1426(15) 0.352(12) Uiso 1 1 d D . .
O15 O -1.751(3) -0.9060(18) 1.0116(16) 0.380(16) Uiso 1 1 d D . .
O16 O -0.926(8) -1.148(4) 0.737(5) 0.35(3) Uiso 0.50 1 d P . .
O17 O -0.921(5) -1.230(3) 0.882(3) 0.249(16) Uiso 0.50 1 d P . .
H17A H -0.8890 -1.2718 0.8882 0.374 Uiso 0.50 1 calc PR . .
O18 O -1.375(6) -0.398(3) 0.537(3) 0.27(2) Uiso 0.50 1 d PD . .
H18D H -1.3898 -0.4380 0.5141 0.409 Uiso 0.50 1 calc PR . .
C52 C -1.049(13) -1.157(7) 0.846(8) 0.50(6) Uiso 0.50 1 d P . .
H52A H -1.1189 -1.1308 0.8045 0.757 Uiso 0.50 1 calc PR . .
H52B H -0.9649 -1.1307 0.8569 0.757 Uiso 0.50 1 calc PR . .
H52C H -1.0751 -1.1617 0.9007 0.757 Uiso 0.50 1 calc PR . .
C51 C -1.032(5) -1.229(3) 0.812(3) 0.124(14) Uiso 0.50 1 d P . .
H51A H -1.1027 -1.2641 0.8145 0.148 Uiso 0.50 1 calc PR . .
H51B H -1.0128 -1.2295 0.7543 0.148 Uiso 0.50 1 calc PR . .
C49 C -1.422(5) -0.3236(16) 0.634(3) 0.223(16) Uiso 0.50 1 d PD . .
H49A H -1.4597 -0.3216 0.6843 0.334 Uiso 0.50 1 calc PR . .
H49B H -1.4718 -0.2913 0.5894 0.334 Uiso 0.50 1 calc PR . .
H49C H -1.3282 -0.3091 0.6518 0.334 Uiso 0.50 1 calc PR . .
C50 C -1.4316(14) -0.3939(7) 0.6018(9) 0.032(3) Uiso 0.50 1 d PD . .
H50A H -1.5266 -0.4080 0.5816 0.038 Uiso 0.50 1 calc PR . .
H50B H -1.3866 -0.4272 0.6481 0.038 Uiso 0.50 1 calc PR . .

loop_
_atom_site_aniso_label
_atom_site_aniso_U_11
_atom_site_aniso_U_22
_atom_site_aniso_U_33
_atom_site_aniso_U_23
_atom_site_aniso_U_13
_atom_site_aniso_U_12
Cd1 0.0755(5) 0.0724(5) 0.0865(5) 0.0230(5) -0.0034(3) 0.0040(5)
O1 0.075(6) 0.064(5) 0.165(9) 0.034(5) 0.021(6) 0.001(4)
O2 0.108(7) 0.068(6) 0.153(10) -0.028(7) 0.011(7) -0.016(5)
O3 0.119(8) 0.097(8) 0.110(8) 0.038(6) -0.019(7) 0.004(6)
O4 0.113(7) 0.135(10) 0.084(6) 0.030(5) 0.029(5) -0.005(6)
O5 0.132(10) 0.109(10) 0.134(10) -0.016(8) -0.058(8) -0.032(8)
O6 0.065(5) 0.178(16) 0.187(10) 0.078(10) 0.022(6) 0.013(6)
N1 0.051(5) 0.060(6) 0.070(6) 0.000(5) 0.001(4) -0.007(4)
N2 0.122(11) 0.077(8) 0.100(9) 0.038(7) 0.022(8) 0.051(8)
N3 0.102(10) 0.19(2) 0.126(12) 0.050(14) 0.001(9) 0.013(11)
N4 0.23(2) 0.20(2) 0.175(15) 0.082(16) 0.089(14) 0.084(17)
N5 0.18(2) 0.18(2) 0.27(3) -0.13(2) -0.08(2) -0.001(18)
C1 0.093(9) 0.094(10) 0.095(9) 0.036(7) 0.032(7) 0.020(8)
C2 0.067(7) 0.071(7) 0.117(10) 0.028(7) 0.040(6) 0.023(6)
C3 0.058(6) 0.028(5) 0.066(6) 0.001(4) 0.009(4) 0.003(4)
C4 0.093(8) 0.064(7) 0.066(7) 0.014(6) 0.035(6) 0.014(6)
C5 0.068(7) 0.073(8) 0.083(8) 0.026(7) 0.022(6) 0.003(6)
C6 0.055(5) 0.044(5) 0.075(6) -0.009(5) 0.007(4) -0.017(4)
C7 0.053(5) 0.030(5) 0.094(7) 0.000(5) 0.011(5) -0.002(4)
C8 0.074(7) 0.038(5) 0.067(6) -0.004(4) 0.006(5) -0.006(5)
C9 0.067(7) 0.048(6) 0.077(6) -0.007(5) 0.011(5) -0.006(5)
C10 0.049(6) 0.076(8) 0.098(8) 0.005(6) -0.013(5) 0.004(6)
C11 0.061(7) 0.096(11) 0.167(14) 0.042(10) 0.009(8) 0.000(7)
C12 0.065(8) 0.151(17) 0.159(15) 0.050(13) -0.008(9) 0.018(10)
C13 0.076(9) 0.098(10) 0.124(11) 0.042(8) -0.012(7) 0.007(7)
C14 0.087(8) 0.087(10) 0.086(7) 0.033(6) -0.008(6) -0.006(6)
C15 0.069(7) 0.050(6) 0.077(6) -0.002(5) -0.011(5) -0.008(5)
C16 0.076(7) 0.042(5) 0.085(7) 0.004(5) -0.002(5) -0.006(5)
C17 0.050(6) 0.043(6) 0.101(9) 0.012(6) 0.008(5) -0.005(5)
C18 0.131(16) 0.35(4) 0.20(2) 0.19(3) 0.070(17) 0.11(2)
C19 0.20(2) 0.093(13) 0.127(14) 0.026(11) -0.004(15) 0.018(14)
C20 0.073(7) 0.051(6) 0.090(8) 0.013(6) -0.013(6) -0.008(5)
C21 0.066(7) 0.069(8) 0.089(9) 0.021(7) -0.032(7) -0.001(5)
C22 0.079(8) 0.080(9) 0.112(11) 0.039(7) 0.003(8) -0.006(6)
C23 0.096(9) 0.143(15) 0.085(9) 0.038(8) -0.024(8) -0.013(9)
C24 0.090(11) 0.22(3) 0.093(11) 0.070(14) -0.023(9) -0.031(13)
C25 0.103(13) 0.158(19) 0.145(15) 0.113(14) -0.066(13) -0.060(12)
C26 0.082(8) 0.069(9) 0.096(9) 0.051(8) -0.025(7) -0.018(7)
C27 0.084(9) 0.056(9) 0.172(16) 0.058(10) -0.054(10) -0.030(7)
C28 0.096(10) 0.050(8) 0.151(14) 0.039(9) -0.036(10) -0.032(7)
C29 0.068(8) 0.069(10) 0.117(11) 0.015(8) -0.024(8) -0.001(7)
C30 0.127(15) 0.068(10) 0.28(3) 0.077(14) -0.126(17) -0.057(11)
C31 1.04(12) 0.45(6) 0.13(3) -0.06(3) -0.14(4) 0.61(7)
C32 0.122(12) 0.056(8) 0.099(9) 0.014(7) 0.009(8) 0.006(8)
C33 0.23(2) 0.045(9) 0.125(17) 0.010(10) -0.005(16) 0.019(11)
C34 0.34(4) 0.14(2) 0.060(9) -0.012(10) -0.020(14) 0.17(3)
C35 0.23(4) 0.34(5) 0.099(16) 0.01(2) 0.039(17) 0.18(4)
C36 0.159(19) 0.135(16) 0.114(14) 0.022(12) 0.051(14) 0.070(14)
C37 0.152(16) 0.101(12) 0.117(13) 0.040(10) -0.010(12) 0.040(12)
C38 0.21(4) 0.19(3) 0.50(7) -0.14(4) -0.11(4) 0.08(3)
C39 0.133(16) 0.162(18) 0.144(14) 0.059(14) -0.046(12) -0.001(13)
C40 0.160(19) 0.66(8) 0.19(2) 0.28(4) 0.067(17) -0.02(3)
C41 0.70(11) 0.88(15) 0.88(12) 0.76(12) 0.70(11) 0.56(11)
C43 0.129(17) 0.116(16) 0.22(3) -0.024(17) -0.056(17) -0.044(14)
C44 0.29(5) 0.32(6) 0.29(4) 0.09(4) -0.09(4) -0.16(5)
C45 0.26(5) 0.35(6) 0.24(4) 0.05(4) -0.10(4) -0.12(5)
Cl1 0.080(3) 0.125(4) 0.454(14) -0.077(6) 0.094(5) 0.001(3)

loop_
_atom_type_symbol
_atom_type_description
_atom_type_scat_dispersion_real
_atom_type_scat_dispersion_imag
_atom_type_scat_source
C C 0.0033 0.0016 'International Tables Vol C Tables 4.2.6.8 and 6.1.1.4'
H H 0.0000 0.0000 'International Tables Vol C Tables 4.2.6.8 and 6.1.1.4'
N N 0.0061 0.0033 'International Tables Vol C Tables 4.2.6.8 and 6.1.1.4'
O O 0.0106 0.0060 'International Tables Vol C Tables 4.2.6.8 and 6.1.1.4'
Cl Cl 0.1484 0.1585 'International Tables Vol C Tables 4.2.6.8 and 6.1.1.4'
Cd Cd -0.8075 1.2024 'International Tables Vol C Tables 4.2.6.8 and 6.1.1.4'

loop_
_geom_angle_atom_site_label_1
_geom_angle_atom_site_label_2
_geom_angle_atom_site_label_3
_geom_angle
_geom_angle_site_symmetry_1
_geom_angle_site_symmetry_3
_geom_angle_publ_flag
N2 Cd1 O5 168.4(6) 1_565 . ?
N2 Cd1 O6 88.3(5) 1_565 . ?
O5 Cd1 O6 83.4(6) . . ?
N2 Cd1 O4 93.4(4) 1_565 . ?
O5 Cd1 O4 94.2(5) . . ?
O6 Cd1 O4 174.8(4) . . ?
N2 Cd1 O3 85.2(4) 1_565 . ?
O5 Cd1 O3 86.5(5) . . ?
O6 Cd1 O3 88.6(5) . . ?
O4 Cd1 O3 86.7(4) . . ?
N2 Cd1 N1 95.3(3) 1_565 . ?
O5 Cd1 N1 93.0(5) . . ?
O6 Cd1 N1 91.5(4) . . ?
O4 Cd1 N1 93.2(4) . . ?
O3 Cd1 N1 179.5(5) . . ?
C17 O1 C18 114.9(16) . . ?
C29 O2 C19 118.5(15) . . ?
C37 O3 Cd1 126.4(13) . . ?
C40 O4 Cd1 132.8(17) . . ?
C43 O5 Cd1 132.1(15) . . ?
C46 O6 Cd1 127(2) . . ?
C5 N1 C1 117.2(11) . . ?
C5 N1 Cd1 120.8(8) . . ?
C1 N1 Cd1 122.0(8) . . ?
C32 N2 C36 120.0 . . ?
C32 N2 Cd1 122.1(6) . 1_545 ?
C36 N2 Cd1 117.8(6) . 1_545 ?
C39 N3 C37 124(2) . . ?
C39 N3 C38 112(2) . . ?
C37 N3 C38 123(2) . . ?
C41 N4 C40 148(2) . . ?
C41 N4 C42 101(2) . . ?
C40 N4 C42 111(2) . . ?
C43 N5 C44 122(4) . . ?
C43 N5 C45 117(3) . . ?
C44 N5 C45 118(3) . . ?
C48 N6 C47 132(7) . . ?
C48 N6 C46 110(6) . . ?
C47 N6 C46 118(5) . . ?
N1 C1 C2 122.8(12) . . ?
C1 C2 C3 121.7(11) . . ?
C4 C3 C2 112.8(9) . . ?
C4 C3 C6 124.7(9) . . ?
C2 C3 C6 122.5(9) . . ?
C3 C4 C5 123.9(10) . . ?
N1 C5 C4 121.6(11) . . ?
C7 C6 C3 124.6(9) . . ?
C6 C7 C8 128.6(9) . . ?
C9 C8 C17 118.3(10) . . ?
C9 C8 C7 121.8(9) . . ?
C17 C8 C7 119.8(10) . . ?
C8 C9 C10 121.6(10) . . ?
C9 C10 C15 119.9(9) . . ?
C9 C10 C11 122.5(12) . . ?
C15 C10 C11 117.6(11) . . ?
C12 C11 C10 122.1(15) . . ?
C11 C12 C13 121.6(13) . . ?
C12 C13 C14 115.8(11) . . ?
C15 C14 C13 123.8(12) . . ?
C14 C15 C10 119.0(10) . . ?
C14 C15 C16 123.2(11) . . ?
C10 C15 C16 117.8(10) . . ?
C17 C16 C15 119.5(10) . . ?
C17 C16 C20 120.3(9) . . ?
C15 C16 C20 120.2(9) . . ?
O1 C17 C16 120.7(10) . . ?
O1 C17 C8 116.0(10) . . ?
C16 C17 C8 122.8(10) . . ?
C29 C20 C21 119.1(13) . . ?
C29 C20 C16 117.4(13) . . ?
C21 C20 C16 123.3(11) . . ?
C26 C21 C20 120.4(14) . . ?
C26 C21 C22 118.2(15) . . ?
C20 C21 C22 121.3(12) . . ?
C23 C22 C21 122.7(13) . . ?
C22 C23 C24 113.2(18) . . ?
C25 C24 C23 123.7(19) . . ?
C24 C25 C26 122.5(16) . . ?
C27 C26 C25 120.1(17) . . ?
C27 C26 C21 120.5(17) . . ?
C25 C26 C21 119.3(16) . . ?
C26 C27 C28 124.0(13) . . ?
C27 C28 C29 109.6(15) . . ?
C27 C28 C30 124.5(15) . . ?
C29 C28 C30 125.9(18) . . ?
C20 C29 O2 121.3(14) . . ?
C20 C29 C28 126.2(18) . . ?
O2 C29 C28 112.4(16) . . ?
C31 C30 C28 154(3) . . ?
C30 C31 C34 136(3) . . ?
N2 C32 C33 120.0 . . ?
C34 C33 C32 120.0 . . ?
C31 C34 C35 100.1(14) . . ?
C31 C34 C33 139.4(14) . . ?
C35 C34 C33 120.0 . . ?
C34 C35 C36 120.0 . . ?
C35 C36 N2 120.0 . . ?
O3 C37 N3 129(2) . . ?
O4 C40 N4 155(3) . . ?
O5 C43 N5 126(3) . . ?
O6 C46 N6 136(5) . . ?
O10 Cl1 O7 116.3(16) . . ?
O10 Cl1 O11 137(3) . . ?
O7 Cl1 O11 106(3) . . ?
O10 Cl1 O8 103.3(16) . . ?
O7 Cl1 O8 95.5(15) . . ?
O11 Cl1 O8 74(2) . . ?
O10 Cl1 O9 86.9(16) . . ?
O7 Cl1 O9 88.8(16) . . ?
O11 Cl1 O9 91(3) . . ?
O8 Cl1 O9 165.7(17) . . ?
O15 Cl2 O12 117.0(13) . . ?
O15 Cl2 O14 116.0(14) . . ?
O12 Cl2 O14 112.0(13) . . ?
O15 Cl2 O13 105.8(14) . . ?
O12 Cl2 O13 100.7(13) . . ?
O14 Cl2 O13 102.8(12) . . ?
O17 C51 C52 82(6) . . ?
C49 C50 O18 110(3) . . ?

loop_
_geom_bond_atom_site_label_1
_geom_bond_atom_site_label_2
_geom_bond_distance
_geom_bond_site_symmetry_2
_geom_bond_publ_flag
Cd1 N2 2.277(8) 1_565 ?
Cd1 O5 2.256(13) . ?
Cd1 O6 2.297(10) . ?
Cd1 O4 2.306(10) . ?
Cd1 O3 2.299(12) . ?
Cd1 N1 2.318(10) . ?
O1 C17 1.385(14) . ?
O1 C18 1.46(3) . ?
O2 C29 1.42(2) . ?
O2 C19 1.44(2) . ?
O3 C37 1.16(2) . ?
O4 C40 1.01(2) . ?
O5 C43 1.18(3) . ?
O6 C46 1.17(5) . ?
N1 C5 1.303(15) . ?
N1 C1 1.342(17) . ?
N2 C32 1.3900 . ?
N2 C36 1.3900 . ?
N2 Cd1 2.277(8) 1_545 ?
N3 C39 1.34(3) . ?
N3 C37 1.42(2) . ?
N3 C38 1.52(4) . ?
N4 C41 1.44(4) . ?
N4 C40 1.26(3) . ?
N4 C42 1.37(3) . ?
N5 C43 1.35(3) . ?
N5 C44 1.34(5) . ?
N5 C45 1.52(6) . ?
N6 C48 1.33(2) . ?
N6 C47 1.34(2) . ?
N6 C46 1.36(2) . ?
C1 C2 1.358(17) . ?
C2 C3 1.406(16) . ?
C3 C4 1.353(16) . ?
C3 C6 1.418(14) . ?
C4 C5 1.386(17) . ?
C6 C7 1.328(14) . ?
C7 C8 1.485(14) . ?
C8 C9 1.375(16) . ?
C8 C17 1.401(16) . ?
C9 C10 1.406(16) . ?
C10 C15 1.429(17) . ?
C10 C11 1.452(17) . ?
C11 C12 1.32(2) . ?
C12 C13 1.47(2) . ?
C13 C14 1.41(2) . ?
C14 C15 1.383(16) . ?
C15 C16 1.433(16) . ?
C16 C17 1.376(16) . ?
C16 C20 1.511(15) . ?
C20 C29 1.34(2) . ?
C20 C21 1.39(2) . ?
C21 C26 1.398(19) . ?
C21 C22 1.418(19) . ?
C22 C23 1.41(2) . ?
C23 C24 1.48(3) . ?
C24 C25 1.27(3) . ?
C25 C26 1.39(3) . ?
C26 C27 1.33(2) . ?
C27 C28 1.51(3) . ?
C28 C29 1.46(2) . ?
C28 C30 1.385(18) . ?
C30 C31 1.240(17) . ?
C31 C34 1.337(18) . ?
C32 C33 1.3900 . ?
C33 C34 1.3900 . ?
C34 C35 1.3900 . ?
C35 C36 1.3900 . ?
Cl1 O10 1.12(2) . ?
Cl1 O7 1.34(2) . ?
Cl1 O11 1.17(5) . ?
Cl1 O8 1.82(3) . ?
Cl1 O9 1.81(4) . ?
Cl2 O15 1.493(15) . ?
Cl2 O12 1.537(15) . ?
Cl2 O14 1.504(15) . ?
Cl2 O13 1.613(16) . ?
O17 C51 1.39(6) . ?
O18 C50 1.31(4) . ?
C52 C51 1.50(12) . ?
C49 C50 1.414(19) . ?
